data_4023544
loop_
_publ_author_name
'Chatthai Kaewtong'
'Nongnuj Muangsin'
'Narongsak Chaichit'
'Buncha Pulpoka'

_publ_contact_author 'Pulpoka, Buncha'
_publ_contact_author_email Buncha.p@chula.ac.th
_publ_section_title
;
 Conformation-Selective Synthesis and Binding Properties of
 N-Benzylhexahomotriaza-p-chlorocalix[3]trinaphthylamide
;
_journal_name_full 'Journal of Organic Chemistry'
_journal_page_first 5574
_journal_page_last 5577
_journal_paper_doi 10.1021/jo800461r
_journal_volume 73
_journal_year 2008
_chemical_formula_sum 'C84 H81 Cl3 N6 O9'
_chemical_formula_weight 1424.9
_space_group_IT_number 2
_symmetry_cell_setting triclinic
_symmetry_space_group_name_Hall '-P 1'
_symmetry_space_group_name_H-M 'P -1'
_atom_sites_solution_hydrogens geom
_atom_sites_solution_primary direct
_atom_sites_solution_secondary difmap
_audit_creation_date 2008-01-07T10:14:10-00:00
_audit_creation_method 'WinGX routine CIF_UPDATE'
_cell_angle_alpha 92.6240(10)
_cell_angle_beta 105.8800(10)
_cell_angle_gamma 112.1740(10)
_cell_formula_units_Z 2
_cell_length_a 16.1795(3)
_cell_length_b 16.5809(3)
_cell_length_c 16.6482(2)
_cell_measurement_temperature 293(2)
_cell_volume 3921.97(11)
_computing_structure_refinement 'SHELXL-97 (Sheldrick, 1997)'
_diffrn_ambient_temperature 293(2)
_diffrn_measured_fraction_theta_full 0.859
_diffrn_measured_fraction_theta_max 0.859
_diffrn_radiation_monochromator graphite
_diffrn_radiation_type MoK\a
_diffrn_radiation_wavelength 0.71073
_diffrn_reflns_av_R_equivalents 0.024
_diffrn_reflns_av_unetI/netI 0.0732
_diffrn_reflns_limit_h_max 22
_diffrn_reflns_limit_h_min -17
_diffrn_reflns_limit_k_max 21
_diffrn_reflns_limit_k_min -23
_diffrn_reflns_limit_l_max 22
_diffrn_reflns_limit_l_min -20
_diffrn_reflns_number 28143
_diffrn_reflns_theta_full 30.54
_diffrn_reflns_theta_max 30.54
_diffrn_reflns_theta_min 1.29
_exptl_absorpt_coefficient_mu 0.176
_exptl_absorpt_correction_type none
_exptl_crystal_density_diffrn 1.207
_exptl_crystal_density_method 'not measured'
_exptl_crystal_F_000 1500
_refine_diff_density_max 1.204
_refine_diff_density_min -0.395
_refine_diff_density_rms 0.149
_refine_ls_extinction_coef 0.0113(16)
_refine_ls_extinction_expression Fc^*^=kFc[1+0.001xFc^2^\l^3^/sin(2\q)]^-1/4^
_refine_ls_extinction_method SHELXL
_refine_ls_goodness_of_fit_ref 1.095
_refine_ls_hydrogen_treatment mixed
_refine_ls_matrix_type full
_refine_ls_number_parameters 924
_refine_ls_number_reflns 20620
_refine_ls_number_restraints 0
_refine_ls_restrained_S_all 1.095
_refine_ls_R_factor_all 0.2288
_refine_ls_R_factor_gt 0.1276
_refine_ls_shift/su_max 0.037
_refine_ls_shift/su_mean 0.004
_refine_ls_structure_factor_coef Fsqd
_refine_ls_weighting_details 'calc w=1/[\s^2^(Fo^2^)+(0.1696P)^2^+2.4375P] where P=(Fo^2^+2Fc^2^)/3'
_refine_ls_weighting_scheme calc
_refine_ls_wR_factor_gt 0.3142
_refine_ls_wR_factor_ref 0.394
_reflns_number_gt 9100
_reflns_number_total 20620
_reflns_threshold_expression >2sigma(I)
_cod_data_source_file jo800461r-File004.cif
_cod_data_source_block ck95_back3
_cod_database_code 4023544

loop_
_symmetry_equiv_pos_as_xyz
'x, y, z'
'-x, -y, -z'

loop_
_atom_site_label
_atom_site_type_symbol
_atom_site_fract_x
_atom_site_fract_y
_atom_site_fract_z
_atom_site_U_iso_or_equiv
_atom_site_adp_type
_atom_site_occupancy
_atom_site_symmetry_multiplicity
_atom_site_calc_flag
_atom_site_refinement_flags
_atom_site_disorder_assembly
_atom_site_disorder_group
O1W O 0.1788(6) 0.7829(7) 0.4762(5) 0.241(5) Uani 1 1 d . . .
O2W O 0.8292 1.4282 1.0495 0.80(4) Uani 1 1 d . . .
O3W O 0.101(2) 1.587(2) 0.336(2) 0.566(17) Uiso 1 1 d . . .
C001 C 0.4968(3) 1.3244(3) 0.5150(3) 0.0523(10) Uani 1 1 d . . .
C004 C 0.3407(3) 1.1355(3) 0.3312(3) 0.0499(9) Uani 1 1 d . . .
C006 C 0.4192(3) 1.3388(3) 0.5212(3) 0.0544(10) Uani 1 1 d . . .
C008 C 0.4673(3) 1.3475(3) 0.3713(3) 0.0594(11) Uani 1 1 d . . .
H008 H 0.4827 1.3512 0.3213 0.071 Uiso 1 1 calc R . .
C009 C 0.5191(3) 1.3234(3) 0.4397(3) 0.0540(10) Uani 1 1 d . . .
C010 C 0.4081(3) 1.1507(3) 0.2899(3) 0.0544(10) Uani 1 1 d . . .
C011 C 0.2084(3) 1.2002(3) 0.6070(3) 0.0567(10) Uani 1 1 d . . .
C012 C 0.3925(4) 1.3660(3) 0.3782(3) 0.0627(11) Uani 1 1 d . . .
C013 C 0.1194(3) 1.0798(3) 0.4864(3) 0.0577(11) Uani 1 1 d . . .
C014 C 0.1492(3) 1.1673(3) 0.5234(3) 0.0555(10) Uani 1 1 d . . .
C015 C 0.2533(3) 1.1386(3) 0.2912(3) 0.0555(10) Uani 1 1 d . . .
C016 C 0.3676(3) 1.3603(3) 0.4510(3) 0.0611(11) Uani 1 1 d . . .
H016 H 0.3157 1.3709 0.4531 0.073 Uiso 1 1 calc R . .
C018 C 0.6592(3) 1.2350(3) 0.2454(3) 0.0638(12) Uani 1 1 d . . .
C019 C 0.3853(4) 1.1639(3) 0.2066(3) 0.0665(12) Uani 1 1 d . . .
H019 H 0.4284 1.1718 0.1773 0.08 Uiso 1 1 calc R . .
C020 C 0.5964(3) 1.2953(3) 0.4329(3) 0.0625(11) Uani 1 1 d . . .
H02A H 0.655 1.3473 0.4468 0.075 Uiso 1 1 calc R . .
H02B H 0.6043 1.2572 0.4742 0.075 Uiso 1 1 calc R . .
C021 C 0.5062(3) 1.1567(3) 0.3327(3) 0.0629(12) Uani 1 1 d . . .
H02C H 0.5086 1.1351 0.3861 0.076 Uiso 1 1 calc R . .
H02D H 0.5208 1.1194 0.2972 0.076 Uiso 1 1 calc R . .
C022 C 0.3348(4) 1.0304(3) 0.4209(3) 0.0659(12) Uani 1 1 d . . .
H22E H 0.3612 1.005 0.3863 0.079 Uiso 1 1 calc R . .
H22F H 0.2669 0.9997 0.3991 0.079 Uiso 1 1 calc R . .
C023 C 0.6148(4) 1.2728(4) 0.1866(3) 0.0740(13) Uani 1 1 d . . .
H023 H 0.5874 1.3077 0.2039 0.089 Uiso 1 1 calc R . .
C024 C 0.2347(3) 1.1548(3) 0.2085(3) 0.0657(12) Uani 1 1 d . . .
H024 H 0.1782 1.1586 0.1811 0.079 Uiso 1 1 calc R . .
C025 C 0.3922(3) 1.3294(3) 0.6015(3) 0.0628(11) Uani 1 1 d . . .
H02E H 0.3771 1.2691 0.6115 0.075 Uiso 1 1 calc R . .
H02F H 0.4457 1.3679 0.6489 0.075 Uiso 1 1 calc R . .
C026 C 0.6657(3) 1.2495(4) 0.3381(3) 0.0692(13) Uani 1 1 d . . .
H02G H 0.6797 1.2036 0.3651 0.083 Uiso 1 1 calc R . .
H02H H 0.7169 1.3059 0.366 0.083 Uiso 1 1 calc R . .
C027 C 0.3002(4) 1.1653(3) 0.1671(3) 0.0710(13) Uani 1 1 d . . .
C028 C 0.2521(3) 1.2974(3) 0.6437(3) 0.0627(12) Uani 1 1 d . . .
H02I H 0.2026 1.3172 0.6424 0.075 Uiso 1 1 calc R . .
H02J H 0.2894 1.3058 0.7025 0.075 Uiso 1 1 calc R . .
C029 C 0.5561(4) 1.1031(3) 0.6968(3) 0.0690(13) Uani 1 1 d . . .
C030 C 0.0631(3) 1.0450(3) 0.3939(3) 0.0655(12) Uani 1 1 d . . .
H03A H 0.0151 0.9863 0.3883 0.079 Uiso 1 1 calc R . .
H03B H 0.032 1.083 0.3724 0.079 Uiso 1 1 calc R . .
C031 C 0.2641(4) 1.4741(3) 0.6104(4) 0.0774(15) Uani 1 1 d . . .
C032 C 0.0429(4) 1.2349(4) 0.4824(4) 0.0793(15) Uani 1 1 d . . .
H03C H 0.0618 1.2766 0.5335 0.095 Uiso 1 1 calc R . .
H03D H -0.002 1.1788 0.4884 0.095 Uiso 1 1 calc R . .
C033 C -0.0039(5) 1.2679(4) 0.4071(4) 0.0832(16) Uani 1 1 d . . .
C034 C 0.1953(4) 1.0530(4) 0.6207(4) 0.0708(13) Uani 1 1 d . . .
C035 C 0.3683(4) 1.0172(3) 0.5107(3) 0.0696(13) Uani 1 1 d . . .
C036 C 0.3432(4) 1.4453(3) 0.6279(4) 0.0716(13) Uani 1 1 d . . .
H03E H 0.3881 1.4791 0.6008 0.086 Uiso 1 1 calc R . .
H03F H 0.3751 1.4579 0.6885 0.086 Uiso 1 1 calc R . .
C037 C 0.1441(3) 1.0235(3) 0.5374(4) 0.0689(13) Uani 1 1 d . . .
H037 H 0.1254 0.9649 0.5144 0.083 Uiso 1 1 calc R . .
C038 C 0.5865(4) 1.0774(3) 0.7769(3) 0.0751(14) Uani 1 1 d . . .
C039 C 0.2293(4) 1.1410(4) 0.6558(3) 0.0695(13) Uani 1 1 d . . .
H039 H 0.2662 1.1603 0.7123 0.083 Uiso 1 1 calc R . .
C040 C 0.5352(5) 1.3137(5) 0.8657(3) 0.0890(18) Uani 1 1 d . . .
C041 C 0.0149(4) 0.8928(4) 0.2565(3) 0.0738(14) Uani 1 1 d . . .
C042 C 0.6200(4) 1.1465(4) 0.6579(4) 0.0811(15) Uani 1 1 d . . .
H042 H 0.5998 1.1608 0.6048 0.097 Uiso 1 1 calc R . .
C043 C 0.6418(4) 1.3679(4) 0.6265(3) 0.0761(14) Uani 1 1 d . . .
H04A H 0.6454 1.425 0.6126 0.091 Uiso 1 1 calc R . .
H04B H 0.6854 1.3531 0.6054 0.091 Uiso 1 1 calc R . .
C045 C 0.6688(4) 1.3727(4) 0.7210(4) 0.0798(15) Uani 1 1 d . . .
C046 C 0.6846(6) 1.1010(5) 0.8150(4) 0.098(2) Uani 1 1 d . . .
C048 C 0.5255(5) 1.0304(4) 0.8200(3) 0.0901(18) Uani 1 1 d . . .
H048 H 0.4615 1.0158 0.7968 0.108 Uiso 1 1 calc R . .
C049 C 0.0667(4) 0.9897(4) 0.2583(3) 0.0779(14) Uani 1 1 d . . .
H04C H 0.1071 0.997 0.2232 0.093 Uiso 1 1 calc R . .
H04D H 0.0213 1.0137 0.2334 0.093 Uiso 1 1 calc R . .
C050 C -0.0076(4) 1.2176(5) 0.1517(4) 0.0914(18) Uani 1 1 d . . .
C051 C 0.5130(5) 1.3885(5) 0.8725(3) 0.0904(18) Uani 1 1 d . . .
C052 C 0.6096(5) 1.2606(4) 0.1026(4) 0.0875(17) Uani 1 1 d . . .
H052 H 0.5776 1.286 0.064 0.105 Uiso 1 1 calc R . .
C053 C 0.7175(5) 1.1701(4) 0.6981(6) 0.104(2) Uani 1 1 d . . .
H053 H 0.761 1.2018 0.6722 0.124 Uiso 1 1 calc R . .
C054 C 0.0321(5) 1.3030(5) 0.2007(5) 0.102(2) Uani 1 1 d . . .
C056 C 0.5575(8) 1.0050(5) 0.8957(4) 0.122(3) Uani 1 1 d . . .
H056 H 0.5153 0.9726 0.9226 0.146 Uiso 1 1 calc R . .
C057 C 0.7153(8) 1.0742(7) 0.8942(6) 0.133(3) Uani 1 1 d . . .
H057 H 0.7791 1.0893 0.9197 0.159 Uiso 1 1 calc R . .
C059 C 0.0517(4) 0.8477(4) 0.3106(4) 0.0892(17) Uani 1 1 d . . .
H059 H 0.1095 0.8777 0.3522 0.107 Uiso 1 1 calc R . .
C060 C 0.2157(5) 1.4741(4) 0.5289(5) 0.107(2) Uani 1 1 d . . .
H060 H 0.2315 1.4543 0.4845 0.128 Uiso 1 1 calc R . .
C061 C 0.7011(4) 1.1862(5) 0.2188(4) 0.0958(19) Uani 1 1 d . . .
H061 H 0.7321 1.1602 0.2575 0.115 Uiso 1 1 calc R . .
C062 C 0.6508(6) 1.2120(6) 0.0763(4) 0.120(3) Uani 1 1 d . . .
H062 H 0.6476 1.2035 0.0197 0.144 Uiso 1 1 calc R . .
C063 C 0.4269(7) 1.3740(7) 0.8938(4) 0.116(3) Uani 1 1 d . . .
C064 C 0.0046(6) 0.7575(5) 0.3050(6) 0.116(2) Uani 1 1 d . . .
H064 H 0.0304 0.7271 0.3427 0.139 Uiso 1 1 calc R . .
C065 C 0.5670(7) 1.4710(5) 0.8595(4) 0.114(2) Uani 1 1 d . . .
H065 H 0.6213 1.4799 0.8455 0.136 Uiso 1 1 calc R . .
C066 C 0.0206(6) 1.2036(8) 0.0805(5) 0.116(2) Uani 1 1 d . . .
C067 C 0.1187(7) 1.5320(6) 0.5769(11) 0.177(6) Uani 1 1 d . . .
H067 H 0.0702 1.5512 0.5659 0.213 Uiso 1 1 calc R . .
C068 C 0.2392(5) 1.5034(4) 0.6757(5) 0.105(2) Uani 1 1 d . . .
H068 H 0.271 1.504 0.7316 0.126 Uiso 1 1 calc R . .
C069 C 0.4070(9) 1.4459(11) 0.9015(5) 0.166(5) Uani 1 1 d . . .
H069 H 0.3536 1.4395 0.9161 0.199 Uiso 1 1 calc R . .
C070 C 0.6985(6) 1.1746(6) 0.1355(5) 0.129(3) Uani 1 1 d . . .
H070 H 0.7284 1.1419 0.1188 0.155 Uiso 1 1 calc R . .
C071 C 0.3729(7) 1.2865(9) 0.9066(5) 0.136(3) Uani 1 1 d . . .
H071 H 0.3172 1.2755 0.9186 0.164 Uiso 1 1 calc R . .
C072 C 0.4776(7) 1.2346(6) 0.8796(4) 0.119(3) Uani 1 1 d . . .
H072 H 0.4926 1.1863 0.8735 0.143 Uiso 1 1 calc R . .
C073 C -0.0714(5) 0.8465(5) 0.1973(5) 0.128(3) Uani 1 1 d . . .
H073 H -0.0997 0.8765 0.1613 0.154 Uiso 1 1 calc R . .
C074 C 0.4609(12) 1.5267(9) 0.8893(5) 0.176(6) Uani 1 1 d . . .
H074 H 0.4442 1.5738 0.8958 0.211 Uiso 1 1 calc R . .
C075 C -0.0756(5) 1.1458(5) 0.1688(5) 0.106(2) Uani 1 1 d . . .
H075 H -0.0956 1.1526 0.215 0.127 Uiso 1 1 calc R . .
C076 C -0.1136(6) 1.0648(7) 0.1182(9) 0.146(4) Uani 1 1 d . . .
H076 H -0.1601 1.017 0.1292 0.175 Uiso 1 1 calc R . .
C077 C 0.6547(10) 1.0285(7) 0.9323(5) 0.146(4) Uani 1 1 d . . .
H077 H 0.6766 1.0117 0.9837 0.175 Uiso 1 1 calc R . .
C078 C 0.1417(6) 1.5036(5) 0.5105(8) 0.148(4) Uani 1 1 d . . .
H078 H 0.1096 1.5037 0.4549 0.178 Uiso 1 1 calc R . .
C079 C -0.0160(9) 1.1221(11) 0.0329(7) 0.153(4) Uani 1 1 d . . .
H079 H 0.0059 1.1143 -0.0117 0.183 Uiso 1 1 calc R . .
C080 C 0.5409(10) 1.5391(7) 0.8670(5) 0.166(5) Uani 1 1 d . . .
H080 H 0.5768 1.5943 0.8572 0.199 Uiso 1 1 calc R . .
C081 C 0.7469(6) 1.1469(5) 0.7727(6) 0.117(3) Uani 1 1 d . . .
H081 H 0.8109 1.1617 0.7973 0.14 Uiso 1 1 calc R . .
C082 C 0.4006(9) 1.2230(8) 0.9015(6) 0.146(3) Uani 1 1 d . . .
H082 H 0.3664 1.1683 0.9134 0.176 Uiso 1 1 calc R . .
C083 C -0.0803(7) 0.7133(5) 0.2433(7) 0.131(3) Uani 1 1 d . . .
H083 H -0.1124 0.6526 0.2388 0.157 Uiso 1 1 calc R . .
C084 C -0.0804(11) 1.0549(10) 0.0475(8) 0.162(5) Uani 1 1 d . . .
H084 H -0.1052 1.0003 0.0127 0.194 Uiso 1 1 calc R . .
C085 C 0.1252(7) 1.3606(11) 0.1149(10) 0.170(5) Uani 1 1 d . . .
H085 H 0.1704 1.4092 0.1036 0.204 Uiso 1 1 calc R . .
C086 C 0.1651(8) 1.5324(6) 0.6569(9) 0.152(4) Uani 1 1 d . . .
H086 H 0.1486 1.552 0.7009 0.182 Uiso 1 1 calc R . .
C087 C 0.0960(6) 1.3710(7) 0.1803(7) 0.136(3) Uani 1 1 d . . .
H087 H 0.1205 1.4267 0.2128 0.163 Uiso 1 1 calc R . .
C088 C -0.1166(6) 0.7571(7) 0.1903(8) 0.163(4) Uani 1 1 d . . .
H088 H -0.1736 0.7266 0.1478 0.196 Uiso 1 1 calc R . .
C089 C 0.0895(10) 1.2779(14) 0.0620(8) 0.179(6) Uani 1 1 d . . .
H089 H 0.1103 1.2721 0.0161 0.215 Uiso 1 1 calc R . .
C97 C 0.4525(4) 1.0809(4) 0.6584(3) 0.0805(15) Uani 1 1 d . . .
H97A H 0.4175 1.0208 0.6648 0.097 Uiso 1 1 calc R . .
H97B H 0.4361 1.1196 0.6904 0.097 Uiso 1 1 calc R . .
C98 C 0.6190(5) 1.3183(5) 0.8429(3) 0.101(2) Uani 1 1 d . . .
H98A H 0.6738 1.3693 0.8772 0.121 Uiso 1 1 calc R . .
H98B H 0.6302 1.2658 0.854 0.121 Uiso 1 1 calc R . .
C99 C 0.0014(6) 1.3223(5) 0.2742(4) 0.116(2) Uani 1 1 d . . .
H99A H 0.0237 1.3857 0.2897 0.139 Uiso 1 1 calc R . .
H99B H -0.0668 1.2972 0.257 0.139 Uiso 1 1 calc R . .
C199 C 0.1837(3) 1.1316(3) 0.3379(3) 0.0607(11) Uani 1 1 d . . .
H19A H 0.2179 1.1644 0.3949 0.073 Uiso 1 1 calc R . .
H19B H 0.1432 1.1595 0.3099 0.073 Uiso 1 1 calc R . .
Cl1 Cl 0.32547(13) 1.39320(12) 0.29195(9) 0.1006(6) Uani 1 1 d . . .
Cl2 Cl 0.27414(14) 1.18418(14) 0.06234(10) 0.1152(6) Uani 1 1 d . . .
Cl3 Cl 0.21878(14) 0.97907(12) 0.68471(13) 0.1125(6) Uani 1 1 d . . .
N1 N 0.1246(2) 1.0414(2) 0.3434(2) 0.0587(9) Uani 1 1 d . . .
N2 N 0.3119(3) 1.3513(2) 0.5978(2) 0.0587(9) Uani 1 1 d . . .
N3 N 0.5774(2) 1.2487(2) 0.3485(2) 0.0582(9) Uani 1 1 d . . .
N4 N 0.0373(5) 1.2858(4) 0.3483(4) 0.0907(15) Uani 1 1 d . . .
N5 N 0.6040(4) 1.3251(4) 0.7523(3) 0.0815(14) Uani 1 1 d . . .
N6 N 0.4224(3) 1.0884(3) 0.5696(3) 0.0695(11) Uani 1 1 d . . .
O1 O 0.3453(4) 0.9414(3) 0.5253(3) 0.1075(14) Uani 1 1 d . . .
O2 O -0.0756(3) 1.2769(3) 0.4042(3) 0.1167(16) Uani 1 1 d . . .
O3 O 0.7490(3) 1.4219(4) 0.7643(3) 0.1333(19) Uani 1 1 d . . .
O4 O 0.5475(2) 1.30213(19) 0.58630(18) 0.0581(7) Uani 1 1 d . . .
O5 O 0.3611(2) 1.12179(18) 0.41455(17) 0.0555(7) Uani 1 1 d . . .
O6 O 0.1234(2) 1.2239(2) 0.4730(2) 0.0630(8) Uani 1 1 d . . .
H102 H 0.430(4) 1.138(4) 0.562(4) 0.09(2) Uiso 1 1 d . . .
H103 H 0.551(5) 1.296(4) 0.717(4) 0.10(2) Uiso 1 1 d . . .
H105 H 0.084(3) 1.280(3) 0.344(3) 0.050(14) Uiso 1 1 d . . .

loop_
_atom_site_aniso_label
_atom_site_aniso_U_11
_atom_site_aniso_U_22
_atom_site_aniso_U_33
_atom_site_aniso_U_23
_atom_site_aniso_U_13
_atom_site_aniso_U_12
O1W 0.159(6) 0.295(10) 0.137(6) 0.091(6) -0.007(5) -0.017(6)
O2W 0.38(2) 0.85(5) 0.60(4) 0.50(4) -0.09(2) -0.23(3)
C001 0.055(2) 0.043(2) 0.049(2) 0.0020(17) 0.0148(19) 0.0116(18)
C004 0.050(2) 0.044(2) 0.049(2) 0.0072(17) 0.0127(18) 0.0136(18)
C006 0.057(2) 0.050(2) 0.053(2) 0.0037(18) 0.0170(19) 0.0193(19)
C008 0.079(3) 0.049(2) 0.051(2) 0.0096(18) 0.025(2) 0.022(2)
C009 0.057(2) 0.041(2) 0.053(2) -0.0004(17) 0.0155(19) 0.0111(18)
C010 0.052(2) 0.050(2) 0.060(3) 0.0034(19) 0.020(2) 0.0180(19)
C011 0.064(3) 0.060(3) 0.057(3) 0.015(2) 0.031(2) 0.028(2)
C012 0.078(3) 0.060(3) 0.055(3) 0.012(2) 0.016(2) 0.035(2)
C013 0.051(2) 0.052(2) 0.071(3) 0.013(2) 0.030(2) 0.0147(19)
C014 0.056(2) 0.055(2) 0.063(3) 0.016(2) 0.030(2) 0.022(2)
C015 0.053(2) 0.053(2) 0.056(2) 0.0075(19) 0.0160(19) 0.0179(19)
C016 0.064(3) 0.061(3) 0.063(3) 0.007(2) 0.021(2) 0.031(2)
C018 0.053(3) 0.076(3) 0.062(3) 0.009(2) 0.022(2) 0.024(2)
C019 0.068(3) 0.068(3) 0.063(3) 0.009(2) 0.030(2) 0.020(2)
C020 0.065(3) 0.069(3) 0.051(2) 0.002(2) 0.020(2) 0.023(2)
C021 0.058(3) 0.057(3) 0.073(3) 0.001(2) 0.025(2) 0.021(2)
C022 0.074(3) 0.050(3) 0.066(3) 0.013(2) 0.019(2) 0.019(2)
C023 0.087(4) 0.082(3) 0.070(3) 0.016(3) 0.033(3) 0.046(3)
C024 0.058(3) 0.071(3) 0.059(3) 0.013(2) 0.011(2) 0.021(2)
C025 0.061(3) 0.073(3) 0.061(3) 0.013(2) 0.025(2) 0.030(2)
C026 0.051(3) 0.090(4) 0.063(3) 0.013(2) 0.018(2) 0.025(2)
C027 0.078(3) 0.075(3) 0.049(2) 0.014(2) 0.020(2) 0.018(3)
C028 0.074(3) 0.068(3) 0.049(2) 0.005(2) 0.025(2) 0.027(2)
C029 0.073(3) 0.060(3) 0.068(3) 0.004(2) 0.010(3) 0.030(3)
C030 0.050(2) 0.056(3) 0.084(3) 0.003(2) 0.029(2) 0.010(2)
C031 0.067(3) 0.051(3) 0.097(4) -0.002(3) 0.019(3) 0.012(2)
C032 0.078(3) 0.083(4) 0.094(4) 0.023(3) 0.034(3) 0.046(3)
C033 0.084(4) 0.065(3) 0.097(4) 0.009(3) 0.016(3) 0.036(3)
C034 0.074(3) 0.075(3) 0.084(4) 0.039(3) 0.040(3) 0.038(3)
C035 0.078(3) 0.065(3) 0.067(3) 0.018(2) 0.022(3) 0.030(3)
C036 0.066(3) 0.061(3) 0.081(3) 0.000(2) 0.018(2) 0.023(2)
C037 0.067(3) 0.056(3) 0.093(4) 0.022(3) 0.042(3) 0.023(2)
C038 0.098(4) 0.059(3) 0.065(3) -0.002(2) 0.011(3) 0.041(3)
C039 0.076(3) 0.080(3) 0.062(3) 0.021(2) 0.031(2) 0.034(3)
C040 0.118(5) 0.112(5) 0.039(3) 0.015(3) 0.018(3) 0.053(4)
C041 0.062(3) 0.068(3) 0.075(3) -0.009(3) 0.025(3) 0.009(3)
C042 0.082(4) 0.069(3) 0.099(4) 0.012(3) 0.029(3) 0.038(3)
C043 0.068(3) 0.080(3) 0.063(3) 0.002(3) 0.010(2) 0.020(3)
C045 0.080(4) 0.081(4) 0.070(3) -0.002(3) 0.006(3) 0.038(3)
C046 0.104(5) 0.081(4) 0.089(4) -0.020(3) -0.010(4) 0.049(4)
C048 0.129(5) 0.082(4) 0.056(3) 0.002(3) 0.012(3) 0.052(4)
C049 0.067(3) 0.087(4) 0.065(3) 0.000(3) 0.016(2) 0.020(3)
C050 0.074(4) 0.112(5) 0.089(4) 0.027(4) 0.007(3) 0.050(4)
C051 0.125(5) 0.127(6) 0.039(3) 0.017(3) 0.024(3) 0.073(5)
C052 0.111(4) 0.110(5) 0.064(3) 0.021(3) 0.035(3) 0.063(4)
C053 0.079(4) 0.075(4) 0.151(7) 0.001(4) 0.031(4) 0.031(3)
C054 0.084(4) 0.110(5) 0.094(5) 0.040(4) 0.001(4) 0.037(4)
C056 0.205(9) 0.107(5) 0.059(4) 0.010(3) 0.021(5) 0.085(6)
C057 0.157(8) 0.130(7) 0.092(6) -0.012(5) -0.033(5) 0.092(7)
C059 0.082(4) 0.069(4) 0.102(5) 0.003(3) 0.027(3) 0.017(3)
C060 0.089(4) 0.070(4) 0.147(7) -0.008(4) 0.016(4) 0.035(3)
C061 0.101(4) 0.129(5) 0.087(4) 0.008(4) 0.027(3) 0.080(4)
C062 0.138(6) 0.175(8) 0.070(4) 0.008(4) 0.047(4) 0.078(6)
C063 0.156(7) 0.175(8) 0.045(3) 0.014(4) 0.021(4) 0.106(7)
C064 0.131(6) 0.078(4) 0.136(6) 0.005(4) 0.057(5) 0.030(4)
C065 0.181(8) 0.109(5) 0.060(4) 0.009(3) 0.037(4) 0.071(6)
C066 0.094(5) 0.166(8) 0.091(5) 0.035(6) 0.011(4) 0.068(6)
C067 0.088(6) 0.096(6) 0.309(18) -0.054(9) 0.010(8) 0.042(5)
C068 0.103(5) 0.087(4) 0.136(6) -0.002(4) 0.053(4) 0.040(4)
C069 0.235(13) 0.278(15) 0.069(5) 0.031(7) 0.039(6) 0.199(13)
C070 0.147(7) 0.197(9) 0.097(5) 0.007(5) 0.048(5) 0.122(7)
C071 0.130(7) 0.207(11) 0.082(5) 0.053(6) 0.048(5) 0.064(8)
C072 0.163(8) 0.128(7) 0.061(4) 0.019(4) 0.031(4) 0.058(6)
C073 0.082(4) 0.102(5) 0.141(7) -0.018(5) -0.001(4) 0.003(4)
C074 0.344(18) 0.212(12) 0.062(5) 0.018(6) 0.041(7) 0.227(14)
C075 0.088(4) 0.099(5) 0.117(5) 0.024(4) 0.008(4) 0.041(4)
C076 0.099(6) 0.123(8) 0.182(10) 0.026(7) -0.007(6) 0.046(5)
C077 0.234(13) 0.130(8) 0.066(5) -0.002(5) -0.011(6) 0.110(8)
C078 0.095(5) 0.090(5) 0.204(10) -0.019(6) -0.031(6) 0.039(4)
C079 0.142(9) 0.199(13) 0.116(7) 0.001(9) -0.008(7) 0.104(9)
C080 0.328(16) 0.151(8) 0.069(5) 0.019(5) 0.058(7) 0.153(10)
C081 0.083(5) 0.102(5) 0.141(7) -0.018(5) -0.008(5) 0.045(4)
C082 0.174(10) 0.163(10) 0.104(6) 0.046(6) 0.045(6) 0.067(8)
C083 0.112(6) 0.075(5) 0.175(9) -0.013(5) 0.064(6) -0.004(5)
C084 0.162(11) 0.161(11) 0.134(10) -0.026(8) -0.043(8) 0.104(9)
C085 0.099(7) 0.221(14) 0.163(12) 0.100(10) 0.022(7) 0.041(8)
C086 0.113(7) 0.110(6) 0.238(13) -0.024(8) 0.076(8) 0.043(6)
C087 0.104(6) 0.148(8) 0.123(7) 0.060(6) 0.009(5) 0.030(5)
C088 0.100(6) 0.101(7) 0.195(11) -0.029(7) -0.017(6) -0.008(5)
C089 0.136(10) 0.33(2) 0.120(9) 0.103(11) 0.049(7) 0.129(12)
C97 0.087(4) 0.096(4) 0.061(3) 0.019(3) 0.022(3) 0.040(3)
C98 0.132(5) 0.140(6) 0.048(3) 0.011(3) 0.013(3) 0.084(5)
C99 0.151(7) 0.116(5) 0.083(4) 0.021(4) 0.005(4) 0.079(5)
C199 0.054(2) 0.059(3) 0.068(3) 0.009(2) 0.023(2) 0.020(2)
Cl1 0.1390(14) 0.1234(13) 0.0674(8) 0.0318(8) 0.0233(8) 0.0877(12)
Cl2 0.1273(14) 0.1529(16) 0.0597(8) 0.0411(9) 0.0295(8) 0.0482(12)
Cl3 0.1230(13) 0.1058(12) 0.1392(15) 0.0743(11) 0.0553(12) 0.0628(11)
N1 0.0501(19) 0.055(2) 0.064(2) 0.0046(17) 0.0205(17) 0.0123(16)
N2 0.060(2) 0.057(2) 0.061(2) 0.0048(17) 0.0249(18) 0.0207(18)
N3 0.0484(19) 0.064(2) 0.059(2) -0.0014(17) 0.0223(16) 0.0163(17)
N4 0.098(4) 0.095(4) 0.088(4) 0.025(3) 0.019(3) 0.056(3)
N5 0.087(3) 0.111(4) 0.044(2) -0.002(2) 0.012(2) 0.046(3)
N6 0.075(3) 0.070(3) 0.059(2) 0.018(2) 0.013(2) 0.030(2)
O1 0.153(4) 0.069(3) 0.091(3) 0.035(2) 0.032(3) 0.037(3)
O2 0.089(3) 0.131(4) 0.151(4) 0.031(3) 0.028(3) 0.072(3)
O3 0.092(3) 0.149(5) 0.090(3) 0.001(3) -0.017(3) 0.011(3)
O4 0.0581(17) 0.0603(18) 0.0509(16) 0.0062(13) 0.0125(13) 0.0223(14)
O5 0.0613(17) 0.0512(16) 0.0475(16) 0.0076(12) 0.0127(13) 0.0191(14)
O6 0.0625(18) 0.0652(19) 0.0643(19) 0.0162(15) 0.0223(15) 0.0270(15)

loop_
_atom_type_symbol
_atom_type_description
_atom_type_scat_dispersion_real
_atom_type_scat_dispersion_imag
_atom_type_scat_source
C C 0.0033 0.0016 'International Tables Vol C Tables 4.2.6.8 and 6.1.1.4'
H H 0 0 'International Tables Vol C Tables 4.2.6.8 and 6.1.1.4'
Cl Cl 0.1484 0.1585 'International Tables Vol C Tables 4.2.6.8 and 6.1.1.4'
N N 0.0061 0.0033 'International Tables Vol C Tables 4.2.6.8 and 6.1.1.4'
O O 0.0106 0.006 'International Tables Vol C Tables 4.2.6.8 and 6.1.1.4'

loop_
_geom_angle_atom_site_label_1
_geom_angle_atom_site_label_2
_geom_angle_atom_site_label_3
_geom_angle
_geom_angle_site_symmetry_1
_geom_angle_site_symmetry_3
_geom_angle_publ_flag
C006 C001 C009 122.8(4) . . ?
C006 C001 O4 116.6(4) . . ?
C009 C001 O4 120.3(4) . . ?
O5 C004 C010 120.0(4) . . ?
O5 C004 C015 118.8(4) . . ?
C010 C004 C015 121.1(4) . . ?
C016 C006 C001 117.5(4) . . ?
C016 C006 C025 121.9(4) . . ?
C001 C006 C025 120.6(4) . . ?
C012 C008 C009 119.4(4) . . ?
C008 C009 C001 117.9(4) . . ?
C008 C009 C020 121.3(4) . . ?
C001 C009 C020 120.8(4) . . ?
C019 C010 C004 118.4(4) . . ?
C019 C010 C021 118.4(4) . . ?
C004 C010 C021 123.2(4) . . ?
C039 C011 C014 117.9(4) . . ?
C039 C011 C028 119.7(4) . . ?
C014 C011 C028 122.4(4) . . ?
C016 C012 C008 121.6(4) . . ?
C016 C012 Cl1 118.6(4) . . ?
C008 C012 Cl1 119.7(4) . . ?
C037 C013 C014 117.6(5) . . ?
C037 C013 C030 119.4(4) . . ?
C014 C013 C030 122.9(4) . . ?
O6 C014 C013 118.0(4) . . ?
O6 C014 C011 119.8(4) . . ?
C013 C014 C011 122.0(4) . . ?
C024 C015 C004 118.4(4) . . ?
C024 C015 C199 119.7(4) . . ?
C004 C015 C199 121.8(4) . . ?
C012 C016 C006 120.4(4) . . ?
C061 C018 C023 117.7(5) . . ?
C061 C018 C026 120.5(5) . . ?
C023 C018 C026 121.7(4) . . ?
C027 C019 C010 120.6(4) . . ?
N3 C020 C009 113.4(4) . . ?
N3 C021 C010 111.5(4) . . ?
O5 C022 C035 111.9(4) . . ?
C018 C023 C052 122.0(5) . . ?
C027 C024 C015 119.8(5) . . ?
N2 C025 C006 112.8(4) . . ?
N3 C026 C018 112.0(4) . . ?
C019 C027 C024 121.6(4) . . ?
C019 C027 Cl2 119.6(4) . . ?
C024 C027 Cl2 118.8(4) . . ?
N2 C028 C011 112.6(3) . . ?
C042 C029 C038 120.0(5) . . ?
C042 C029 C97 122.0(5) . . ?
C038 C029 C97 117.9(5) . . ?
N1 C030 C013 111.0(4) . . ?
C060 C031 C068 118.5(6) . . ?
C060 C031 C036 120.4(6) . . ?
C068 C031 C036 121.2(6) . . ?
O6 C032 C033 111.8(5) . . ?
O2 C033 N4 123.8(6) . . ?
O2 C033 C032 119.4(6) . . ?
N4 C033 C032 116.8(5) . . ?
C037 C034 C039 121.2(5) . . ?
C037 C034 Cl3 119.8(4) . . ?
C039 C034 Cl3 119.1(4) . . ?
O1 C035 N6 123.8(5) . . ?
O1 C035 C022 118.2(5) . . ?
N6 C035 C022 118.0(4) . . ?
N2 C036 C031 112.6(4) . . ?
C034 C037 C013 120.9(5) . . ?
C048 C038 C046 118.0(6) . . ?
C048 C038 C029 123.8(5) . . ?
C046 C038 C029 118.2(6) . . ?
C034 C039 C011 120.1(5) . . ?
C072 C040 C051 119.7(7) . . ?
C072 C040 C98 118.3(7) . . ?
C051 C040 C98 122.0(7) . . ?
C059 C041 C073 117.7(6) . . ?
C059 C041 C049 122.1(5) . . ?
C073 C041 C049 120.2(7) . . ?
C029 C042 C053 120.3(6) . . ?
O4 C043 C045 110.6(5) . . ?
O3 C045 N5 123.9(6) . . ?
O3 C045 C043 118.7(6) . . ?
N5 C045 C043 117.4(5) . . ?
C081 C046 C038 119.1(7) . . ?
C081 C046 C057 122.4(9) . . ?
C038 C046 C057 118.5(9) . . ?
C056 C048 C038 121.9(7) . . ?
N1 C049 C041 114.9(5) . . ?
C075 C050 C054 122.8(7) . . ?
C075 C050 C066 117.5(8) . . ?
C054 C050 C066 119.7(8) . . ?
C065 C051 C040 123.7(7) . . ?
C065 C051 C063 120.1(7) . . ?
C040 C051 C063 116.2(7) . . ?
C062 C052 C023 120.1(6) . . ?
C081 C053 C042 120.3(7) . . ?
C087 C054 C050 120.7(9) . . ?
C087 C054 C99 117.5(9) . . ?
C050 C054 C99 121.8(7) . . ?
C048 C056 C077 119.4(9) . . ?
C077 C057 C046 121.5(9) . . ?
C041 C059 C064 121.0(7) . . ?
C031 C060 C078 121.5(8) . . ?
C018 C061 C070 121.2(6) . . ?
C052 C062 C070 118.8(6) . . ?
C069 C063 C071 126.2(11) . . ?
C069 C063 C051 115.8(10) . . ?
C071 C063 C051 117.9(8) . . ?
C083 C064 C059 119.4(9) . . ?
C080 C065 C051 120.1(10) . . ?
C079 C066 C050 120.8(10) . . ?
C079 C066 C089 121.7(12) . . ?
C050 C066 C089 117.5(10) . . ?
C086 C067 C078 120.8(10) . . ?
C031 C068 C086 119.7(9) . . ?
C074 C069 C063 123.5(12) . . ?
C061 C070 C062 120.0(6) . . ?
C082 C071 C063 121.3(10) . . ?
C082 C072 C040 123.5(9) . . ?
C088 C073 C041 121.1(9) . . ?
C069 C074 C080 120.1(9) . . ?
C076 C075 C050 120.6(9) . . ?
C075 C076 C084 119.1(11) . . ?
C057 C077 C056 120.7(8) . . ?
C067 C078 C060 118.5(10) . . ?
C084 C079 C066 122.3(14) . . ?
C065 C080 C074 120.2(11) . . ?
C053 C081 C046 121.9(7) . . ?
C071 C082 C072 121.3(11) . . ?
C088 C083 C064 119.9(8) . . ?
C079 C084 C076 119.8(12) . . ?
C087 C085 C089 122.0(12) . . ?
C067 C086 C068 121.0(10) . . ?
C085 C087 C054 121.6(11) . . ?
C083 C088 C073 120.8(8) . . ?
C085 C089 C066 118.5(11) . . ?
N6 C97 C029 115.5(5) . . ?
N5 C98 C040 109.8(5) . . ?
N4 C99 C054 112.1(6) . . ?
N1 C199 C015 114.9(4) . . ?
C199 N1 C049 110.9(4) . . ?
C199 N1 C030 108.9(3) . . ?
C049 N1 C030 109.9(4) . . ?
C036 N2 C028 111.1(4) . . ?
C036 N2 C025 110.7(4) . . ?
C028 N2 C025 112.6(4) . . ?
C020 N3 C026 110.0(3) . . ?
C020 N3 C021 112.1(4) . . ?
C026 N3 C021 110.2(4) . . ?
C033 N4 C99 122.1(6) . . ?
C045 N5 C98 124.8(6) . . ?
C035 N6 C97 121.0(5) . . ?
C001 O4 C043 114.2(4) . . ?
C004 O5 C022 112.3(3) . . ?
C014 O6 C032 113.5(4) . . ?

loop_
_geom_bond_atom_site_label_1
_geom_bond_atom_site_label_2
_geom_bond_distance
_geom_bond_site_symmetry_2
_geom_bond_publ_flag
C001 C006 1.392(6) . ?
C001 C009 1.397(6) . ?
C001 O4 1.398(5) . ?
C004 O5 1.386(5) . ?
C004 C010 1.393(6) . ?
C004 C015 1.410(6) . ?
C006 C016 1.385(6) . ?
C006 C025 1.513(6) . ?
C008 C012 1.386(7) . ?
C008 C009 1.390(6) . ?
C009 C020 1.519(6) . ?
C010 C019 1.385(7) . ?
C010 C021 1.514(6) . ?
C011 C039 1.383(6) . ?
C011 C014 1.399(6) . ?
C011 C028 1.511(6) . ?
C012 C016 1.376(6) . ?
C012 Cl1 1.737(5) . ?
C013 C037 1.386(7) . ?
C013 C014 1.394(6) . ?
C013 C030 1.512(7) . ?
C014 O6 1.391(5) . ?
C015 C024 1.388(6) . ?
C015 C199 1.509(6) . ?
C018 C061 1.363(7) . ?
C018 C023 1.370(7) . ?
C018 C026 1.519(7) . ?
C019 C027 1.363(7) . ?
C020 N3 1.466(5) . ?
C021 N3 1.480(6) . ?
C022 O5 1.428(5) . ?
C022 C035 1.501(7) . ?
C023 C052 1.378(7) . ?
C024 C027 1.379(7) . ?
C025 N2 1.463(6) . ?
C026 N3 1.480(6) . ?
C027 Cl2 1.751(5) . ?
C028 N2 1.461(6) . ?
C029 C042 1.361(8) . ?
C029 C038 1.434(7) . ?
C029 C97 1.510(7) . ?
C030 N1 1.483(6) . ?
C031 C060 1.369(9) . ?
C031 C068 1.385(9) . ?
C031 C036 1.491(7) . ?
C032 O6 1.429(6) . ?
C032 C033 1.518(8) . ?
C033 O2 1.212(7) . ?
C033 N4 1.312(8) . ?
C034 C037 1.361(8) . ?
C034 C039 1.383(7) . ?
C034 Cl3 1.741(5) . ?
C035 O1 1.225(6) . ?
C035 N6 1.329(7) . ?
C036 N2 1.460(6) . ?
C038 C048 1.397(9) . ?
C038 C046 1.425(9) . ?
C040 C072 1.365(10) . ?
C040 C051 1.424(9) . ?
C040 C98 1.482(9) . ?
C041 C059 1.353(8) . ?
C041 C073 1.371(8) . ?
C041 C049 1.499(8) . ?
C042 C053 1.422(9) . ?
C043 O4 1.442(6) . ?
C043 C045 1.504(8) . ?
C045 O3 1.227(7) . ?
C045 N5 1.305(8) . ?
C046 C081 1.397(11) . ?
C046 C057 1.429(11) . ?
C048 C056 1.375(9) . ?
C049 N1 1.475(6) . ?
C050 C075 1.387(10) . ?
C050 C054 1.415(10) . ?
C050 C066 1.421(11) . ?
C051 C065 1.382(10) . ?
C051 C063 1.466(11) . ?
C052 C062 1.349(9) . ?
C053 C081 1.332(11) . ?
C054 C087 1.342(11) . ?
C054 C99 1.505(11) . ?
C056 C077 1.410(14) . ?
C057 C077 1.326(14) . ?
C059 C064 1.383(9) . ?
C060 C078 1.422(10) . ?
C061 C070 1.377(9) . ?
C062 C070 1.397(10) . ?
C063 C069 1.357(13) . ?
C063 C071 1.444(13) . ?
C064 C083 1.370(12) . ?
C065 C080 1.359(11) . ?
C066 C079 1.358(14) . ?
C066 C089 1.429(16) . ?
C067 C086 1.337(17) . ?
C067 C078 1.375(16) . ?
C068 C086 1.418(12) . ?
C069 C074 1.355(17) . ?
C071 C082 1.300(13) . ?
C072 C082 1.340(13) . ?
C073 C088 1.366(12) . ?
C074 C080 1.387(17) . ?
C075 C076 1.371(12) . ?
C076 C084 1.449(16) . ?
C079 C084 1.293(16) . ?
C083 C088 1.322(13) . ?
C085 C087 1.327(16) . ?
C085 C089 1.415(17) . ?
C97 N6 1.451(6) . ?
C98 N5 1.478(7) . ?
C99 N4 1.472(8) . ?
C199 N1 1.462(6) . ?

loop_
_cod_related_entry_id
_cod_related_entry_database
_cod_related_entry_code
1 ChemSpider 30658700
